data_4061940
_journal_name_full Organometallics
_journal_year 2003
_chemical_formula_moiety 'C8 H25 B Li N2 P'
_chemical_formula_sum 'C8 H25 B Li N2 P'
_chemical_formula_weight 198.02
_chemical_melting_point 395.9(3)
_chemical_name_common Lithium-Dimethylphosphine-borane
_space_group_IT_number 14
_symmetry_cell_setting monoclinic
_symmetry_space_group_name_Hall '-P 2ybc'
_symmetry_space_group_name_H-M 'P 1 21/c 1'
_cell_angle_alpha 90.00
_cell_angle_beta 113.68(3)
_cell_angle_gamma 90.00
_cell_formula_units_Z 4
_cell_length_a 9.458(3)
_cell_length_b 14.815(3)
_cell_length_c 10.724(3)
_cell_measurement_temperature 153(2)
_cell_volume 1376.1(7)
_diffrn_ambient_temperature 153(2)
_exptl_crystal_density_diffrn 0.956
_cod_depositor_comments
;
The following automatic conversions were performed:

'_chemical_melting_point' value '122.5-123 \/oC' was changed to
'395.9(3)' - it was converted from degrees Celsius(C) to Kelvins(K),
the average value was taken and precision was estimated.

Automatic conversion script
Id: cif_fix_values 1646 2011-03-28 12:23:43Z adriana 
;
_cod_original_sg_symbol_H-M 'P 21/c'
_cod_database_code 4061940

loop_
_symmetry_equiv_pos_as_xyz
'x, y, z'
'-x, y+1/2, -z+1/2'
'-x, -y, -z'
'x, -y-1/2, z-1/2'

loop_
_atom_site_label
_atom_site_type_symbol
_atom_site_fract_x
_atom_site_fract_y
_atom_site_fract_z
_atom_site_U_iso_or_equiv
_atom_site_adp_type
_atom_site_occupancy
_atom_site_symmetry_multiplicity
_atom_site_calc_flag
_atom_site_refinement_flags
_atom_site_disorder_assembly
_atom_site_disorder_group
P1 P 0.66909(7) 0.21684(4) 0.19412(6) 0.02577(16) Uani 1 1 d . . .
N1 N 0.7852(2) 0.47045(11) 0.20048(17) 0.0262(4) Uani 1 1 d . . .
N2 N 1.0394(2) 0.34861(11) 0.23484(17) 0.0279(4) Uani 1 1 d . . .
C1 C 0.7199(3) 0.54508(18) 0.1053(3) 0.0414(6) Uani 1 1 d . . .
C2 C 0.6918(3) 0.45561(18) 0.2794(3) 0.0392(6) Uani 1 1 d . . .
C3 C 0.9455(3) 0.49077(16) 0.2915(2) 0.0322(5) Uani 1 1 d . . .
C4 C 1.0368(3) 0.40545(17) 0.3453(2) 0.0351(6) Uani 1 1 d . . .
C5 C 1.1025(3) 0.25949(17) 0.2865(3) 0.0429(6) Uani 1 1 d . . .
C6 C 1.1344(3) 0.38905(19) 0.1701(3) 0.0390(6) Uani 1 1 d . . .
C7 C 0.6214(4) 0.11528(18) 0.0865(3) 0.0412(6) Uani 1 1 d . . .
C8 C 0.4759(3) 0.2441(2) 0.1858(3) 0.0430(6) Uani 1 1 d . . .
B1 B 0.7741(3) 0.16783(19) 0.3766(3) 0.0330(6) Uani 1 1 d . . .
Li1 Li 0.8016(4) 0.3422(2) 0.1060(3) 0.0281(8) Uani 1 1 d . . .
H11 H 0.713(3) 0.6012(18) 0.154(2) 0.044(7) Uiso 1 1 d . . .
H12 H 0.784(3) 0.5566(17) 0.056(3) 0.046(7) Uiso 1 1 d . . .
H13 H 0.617(3) 0.5321(17) 0.042(3) 0.053(8) Uiso 1 1 d . . .
H21 H 0.737(3) 0.4035(16) 0.343(2) 0.037(6) Uiso 1 1 d . . .
H22 H 0.586(3) 0.4384(17) 0.218(2) 0.041(7) Uiso 1 1 d . . .
H23 H 0.689(3) 0.5107(18) 0.329(3) 0.051(7) Uiso 1 1 d . . .
H31 H 0.949(2) 0.5307(14) 0.369(2) 0.029(6) Uiso 1 1 d . . .
H32 H 0.991(3) 0.5270(16) 0.241(2) 0.040(7) Uiso 1 1 d . . .
H41 H 1.142(3) 0.4213(16) 0.406(2) 0.049(7) Uiso 1 1 d . . .
H42 H 0.986(2) 0.3691(15) 0.392(2) 0.030(6) Uiso 1 1 d . . .
H51 H 1.212(3) 0.2647(16) 0.355(3) 0.047(7) Uiso 1 1 d . . .
H52 H 1.093(3) 0.2227(18) 0.205(3) 0.048(7) Uiso 1 1 d . . .
H53 H 1.042(3) 0.2313(17) 0.330(2) 0.041(7) Uiso 1 1 d . . .
H61 H 1.088(3) 0.4471(18) 0.124(2) 0.044(7) Uiso 1 1 d . . .
H62 H 1.239(3) 0.3974(16) 0.237(2) 0.041(7) Uiso 1 1 d . . .
H63 H 1.132(3) 0.3462(16) 0.094(3) 0.046(7) Uiso 1 1 d . . .
H71 H 0.547(3) 0.1299(18) -0.007(3) 0.061(8) Uiso 1 1 d . . .
H72 H 0.717(3) 0.0883(18) 0.089(3) 0.061(9) Uiso 1 1 d . . .
H73 H 0.575(3) 0.0700(18) 0.122(3) 0.048(7) Uiso 1 1 d . . .
H81 H 0.484(3) 0.288(2) 0.253(3) 0.059(8) Uiso 1 1 d . . .
H82 H 0.409(3) 0.271(2) 0.095(3) 0.069(9) Uiso 1 1 d . . .
H83 H 0.427(3) 0.1918(18) 0.202(2) 0.049(8) Uiso 1 1 d . . .
H91 H 0.691(3) 0.1281(17) 0.405(2) 0.053(7) Uiso 1 1 d . . .
H92 H 0.870(3) 0.1255(17) 0.379(2) 0.050(7) Uiso 1 1 d . . .
H93 H 0.819(2) 0.2282(14) 0.450(2) 0.033(6) Uiso 1 1 d . . .

loop_
_atom_site_aniso_label
_atom_site_aniso_U_11
_atom_site_aniso_U_22
_atom_site_aniso_U_33
_atom_site_aniso_U_23
_atom_site_aniso_U_13
_atom_site_aniso_U_12
P1 0.0334(3) 0.0267(3) 0.0214(3) 0.0015(3) 0.0155(2) -0.0004(3)
N1 0.0313(10) 0.0258(9) 0.0253(9) -0.0008(8) 0.0153(8) -0.0017(8)
N2 0.0316(10) 0.0273(10) 0.0261(9) 0.0009(8) 0.0130(8) 0.0013(8)
C1 0.0408(16) 0.0333(14) 0.0463(16) 0.0063(12) 0.0135(14) -0.0020(12)
C2 0.0482(16) 0.0369(15) 0.0445(16) -0.0069(13) 0.0311(14) -0.0025(13)
C3 0.0386(13) 0.0313(13) 0.0288(13) -0.0100(10) 0.0157(11) -0.0055(11)
C4 0.0357(14) 0.0415(14) 0.0250(12) -0.0050(11) 0.0089(11) -0.0026(11)
C5 0.0436(15) 0.0359(15) 0.0452(16) 0.0074(13) 0.0139(14) 0.0069(12)
C6 0.0369(15) 0.0417(15) 0.0430(16) 0.0007(13) 0.0209(13) -0.0009(11)
C7 0.0597(18) 0.0380(15) 0.0286(14) -0.0057(11) 0.0207(13) -0.0033(14)
C8 0.0382(14) 0.0442(16) 0.0531(18) 0.0003(14) 0.0251(14) -0.0026(12)
B1 0.0476(16) 0.0317(14) 0.0218(12) 0.0031(11) 0.0161(12) 0.0000(13)
Li1 0.039(2) 0.0265(18) 0.0208(17) 0.0005(15) 0.0137(16) 0.0009(16)

loop_
_geom_bond_atom_site_label_1
_geom_bond_atom_site_label_2
_geom_bond_distance
_geom_bond_site_symmetry_2
_geom_bond_publ_flag
P1 C8 1.838(3) . ?
P1 C7 1.839(3) . ?
P1 B1 1.945(3) . ?
P1 Li1 2.620(4) . ?
N1 C1 1.462(3) . ?
N1 C2 1.465(3) . ?
N1 C3 1.467(3) . ?
N1 Li1 2.189(4) . ?
N2 C4 1.462(3) . ?
N2 C5 1.463(3) . ?
N2 C6 1.466(3) . ?
N2 Li1 2.116(4) . ?
C1 H11 1.00(3) . ?
C1 H12 0.96(3) . ?
C1 H13 0.96(3) . ?
C2 H21 1.00(2) . ?
C2 H22 0.98(2) . ?
C2 H23 0.98(3) . ?
C3 C4 1.508(3) . ?
C3 H31 1.01(2) . ?
C3 H32 0.97(3) . ?
C4 H41 0.97(2) . ?
C4 H42 0.98(2) . ?
C5 H51 1.00(2) . ?
C5 H52 1.00(3) . ?
C5 H53 0.96(3) . ?
C6 H61 1.00(3) . ?
C6 H62 0.97(2) . ?
C6 H63 1.03(3) . ?
C7 H71 0.99(3) . ?
C7 H72 0.98(3) . ?
C7 H73 0.96(3) . ?
C8 H81 0.94(3) . ?
C8 H82 1.01(3) . ?
C8 H83 0.96(3) . ?
B1 Li1 2.372(4) 4_566 ?
B1 H91 1.11(2) . ?
B1 H92 1.10(2) . ?
B1 H93 1.15(2) . ?
Li1 B1 2.372(4) 4_565 ?
